data_4510469
loop_
_publ_author_name
'Prohens, Rafel'
'Portell, Anna'
'Font-Bardia, Merc\`e'
'Bauz\'a, Antonio'
'Frontera, Antonio'

_publ_section_title
;
 Experimental and Theoretical Study of Aromaticity Effects in the Solid
 State Architecture on Squaric Acid Derivatives
;
_journal_issue 5
_journal_name_full 'Crystal Growth &amp; Design'
_journal_page_first 2578
_journal_paper_doi 10.1021/cg500264k
_journal_volume 14
_journal_year 2014
_chemical_formula_moiety 'C12 H13 N O5'
_chemical_formula_sum 'C12 H13 N O5'
_chemical_formula_weight 251.23
_chemical_name_systematic
;
 ?
;
_space_group_crystal_system orthorhombic
_space_group_IT_number 18
_space_group_name_Hall 'P 2bc 2'
_space_group_name_H-M_alt 'P 2 21 21'
_symmetry_space_group_name_Hall 'P 2bc 2'
_symmetry_space_group_name_H-M 'P 2 21 21'
_atom_sites_solution_hydrogens mixed
_audit_creation_method SHELXL-2012
_cell_angle_alpha 90
_cell_angle_beta 90
_cell_angle_gamma 90
_cell_formula_units_Z 4
_cell_length_a 6.019(4)
_cell_length_b 7.217(3)
_cell_length_c 26.878(13)
_cell_measurement_reflns_used 2536
_cell_measurement_temperature 293(2)
_cell_measurement_theta_max 31
_cell_measurement_theta_min 3
_cell_volume 1167.6(11)
_computing_cell_refinement 'AUTOMAR (Claudio Klein, 2007)'
_computing_data_collection 'MARXDS (Claudio Klein, 2005)'
_computing_data_reduction 'MARSCALE (Claudio Klein, 2007)'
_computing_molecular_graphics 'ORTEP (Brueggermann and Smith, 1990)'
_computing_publication_material 'PLATON (Spek, 1990)'
_computing_structure_refinement 'SHELXL-2012 (Sheldrick, 2012)'
_computing_structure_solution 'SHELXS-97 (Sheldrick, 1997)'
_diffrn_ambient_temperature 293(2)
_diffrn_detector_area_resol_mean 'image plate'
_diffrn_measured_fraction_theta_full 0.857
_diffrn_measured_fraction_theta_max 0.680
_diffrn_measurement_device_type 'MAR345 with image plate detector'
_diffrn_measurement_method 'phi scan'
_diffrn_radiation_monochromator graphite
_diffrn_radiation_source 'fine-focus sealed tube'
_diffrn_radiation_type MoK\a
_diffrn_radiation_wavelength 0.71073
_diffrn_reflns_av_R_equivalents 0.0317
_diffrn_reflns_av_unetI/netI 0.0202
_diffrn_reflns_Laue_measured_fraction_full 0.857
_diffrn_reflns_Laue_measured_fraction_max 0.680
_diffrn_reflns_limit_h_max 7
_diffrn_reflns_limit_h_min -6
_diffrn_reflns_limit_k_max 8
_diffrn_reflns_limit_k_min -7
_diffrn_reflns_limit_l_max 36
_diffrn_reflns_limit_l_min -36
_diffrn_reflns_number 7052
_diffrn_reflns_point_group_measured_fraction_full 0.836
_diffrn_reflns_point_group_measured_fraction_max 0.649
_diffrn_reflns_theta_full 25.000
_diffrn_reflns_theta_max 30.434
_diffrn_reflns_theta_min 2.922
_exptl_absorpt_coefficient_mu 0.112
_exptl_crystal_colour colourles
_exptl_crystal_density_diffrn 1.429
_exptl_crystal_description prism
_exptl_crystal_F_000 528
_exptl_crystal_size_max 0.2
_exptl_crystal_size_mid 0.1
_exptl_crystal_size_min 0.1
_refine_diff_density_max 0.327
_refine_diff_density_min -0.231
_refine_diff_density_rms 0.039
_refine_ls_abs_structure_details
;
 Refined as an inversion twin.
;
_refine_ls_abs_structure_Flack 1(2)
_refine_ls_extinction_method none
_refine_ls_goodness_of_fit_ref 1.067
_refine_ls_hydrogen_treatment mixed
_refine_ls_matrix_type full
_refine_ls_number_parameters 202
_refine_ls_number_reflns 2312
_refine_ls_number_restraints 1
_refine_ls_restrained_S_all 1.068
_refine_ls_R_factor_all 0.0508
_refine_ls_R_factor_gt 0.0487
_refine_ls_shift/su_max 0.000
_refine_ls_shift/su_mean 0.000
_refine_ls_structure_factor_coef Fsqd
_refine_ls_weighting_details
;
 w=1/[\s^2^(Fo^2^)+(0.0436P)^2^+0.5670P]
 where P=(Fo^2^+2Fc^2^)/3
;
_refine_ls_weighting_scheme calc
_refine_ls_wR_factor_gt 0.1131
_refine_ls_wR_factor_ref 0.1154
_reflns_Friedel_coverage 0.625
_reflns_Friedel_fraction_full 0.804
_reflns_Friedel_fraction_max 0.604
_reflns_number_gt 2229
_reflns_number_total 2312
_reflns_threshold_expression 'I > 2\s(I)'
_cod_data_source_file cg500264k_si_011.cif
_cod_data_source_block anpm130_compound_4
_cod_depositor_comments 'Adding full bibliography for 4510466--4510471.cif.'
_cod_database_code 4510469
_shelx_space_group_comment
;
The symmetry employed for this shelxl refinement is uniquely defined
by the following loop, which should always be used as a source of
symmetry information in preference to the above space-group names.
They are only intended as comments.
;
_shelxl_version_number 2012-9

loop_
_space_group_symop_operation_xyz
'x, y, z'
'-x, -y+1/2, z+1/2'
'x, -y, -z'
'-x, y+1/2, -z+1/2'

loop_
_atom_site_label
_atom_site_type_symbol
_atom_site_fract_x
_atom_site_fract_y
_atom_site_fract_z
_atom_site_U_iso_or_equiv
_atom_site_adp_type
_atom_site_occupancy
_atom_site_site_symmetry_order
_atom_site_calc_flag
_atom_site_refinement_flags_posn
_atom_site_refinement_flags_adp
O1 O 0.4857(4) 0.1699(4) 0.54594(8) 0.0521(7) Uani 1 1 d . .
O2 O -0.0067(4) 0.2394(5) 0.50418(8) 0.0612(8) Uani 1 1 d D .
H2O H -0.104(5) 0.262(6) 0.4838(12) 0.073 Uiso 1 1 d D U
O3 O 0.1937(4) 0.4240(4) 0.40418(7) 0.0495(6) Uani 1 1 d . .
O4 O 0.6922(4) 0.3496(4) 0.44471(8) 0.0545(7) Uani 1 1 d . .
O5 O 0.5365(4) 1.0506(4) 0.16652(8) 0.0495(6) Uani 1 1 d . .
H5O H 0.632(7) 0.998(6) 0.1400(13) 0.059 Uiso 1 1 d . U
N1 N 0.8314(5) 0.7037(4) 0.38961(9) 0.0479(7) Uani 1 1 d . .
H1N H 0.7463 0.6847 0.3630 0.058 Uiso 1 1 calc R U
H1NA H 0.7502 0.7532 0.4139 0.058 Uiso 1 1 calc R U
H1NB H 0.8879 0.5962 0.3998 0.058 Uiso 1 1 calc R U
C1 C 0.4092(5) 0.2331(5) 0.50653(10) 0.0397(7) Uani 1 1 d . .
C2 C 0.5027(5) 0.3151(5) 0.46067(10) 0.0399(7) Uani 1 1 d . .
C3 C 0.2770(5) 0.3493(5) 0.44202(10) 0.0377(7) Uani 1 1 d . .
C4 C 0.1907(5) 0.2675(5) 0.48614(10) 0.0395(7) Uani 1 1 d . .
C5 C 0.6179(7) 1.0899(6) 0.29980(12) 0.0530(9) Uani 1 1 d . .
C6 C 0.5238(7) 1.1002(5) 0.25309(12) 0.0480(8) Uani 1 1 d . .
C7 C 0.6384(5) 1.0359(5) 0.21193(10) 0.0390(7) Uani 1 1 d . .
C8 C 0.8481(6) 0.9594(5) 0.21780(11) 0.0411(7) Uani 1 1 d . .
C9 C 0.9401(6) 0.9503(5) 0.26564(12) 0.0441(8) Uani 1 1 d . .
C10 C 0.8269(7) 1.0159(5) 0.30706(11) 0.0484(8) Uani 1 1 d . .
C11 C 0.9336(9) 1.0155(6) 0.35821(15) 0.0638(11) Uani 1 1 d . .
C12 C 1.0142(6) 0.8315(6) 0.37648(12) 0.0540(9) Uani 1 1 d . .
H5 H 0.528(7) 1.139(5) 0.3305(14) 0.059(11) Uiso 1 1 d . .
H6 H 0.375(8) 1.141(6) 0.2487(14) 0.068(13) Uiso 1 1 d . .
H8 H 0.920(6) 0.919(5) 0.1918(12) 0.050(10) Uiso 1 1 d . .
H9 H 1.074(7) 0.902(6) 0.2668(13) 0.053(11) Uiso 1 1 d . .
H12 H 1.115(6) 0.764(5) 0.3479(13) 0.054(10) Uiso 1 1 d . .
H11 H 0.829(9) 1.052(8) 0.3872(18) 0.104(17) Uiso 1 1 d . .
H11A H 1.077(10) 1.082(8) 0.3573(18) 0.101(19) Uiso 1 1 d . .
H12A H 1.105(7) 0.858(6) 0.4092(16) 0.072(13) Uiso 1 1 d . .

loop_
_atom_site_aniso_label
_atom_site_aniso_U_11
_atom_site_aniso_U_22
_atom_site_aniso_U_33
_atom_site_aniso_U_23
_atom_site_aniso_U_13
_atom_site_aniso_U_12
O1 0.0428(14) 0.0710(18) 0.0424(11) 0.0103(11) -0.0059(9) 0.0013(13)
O2 0.0325(13) 0.105(2) 0.0462(11) 0.0180(13) 0.0008(10) -0.0043(14)
O3 0.0376(12) 0.0688(17) 0.0422(10) 0.0111(11) -0.0040(9) -0.0013(12)
O4 0.0321(13) 0.080(2) 0.0513(12) 0.0130(12) 0.0026(9) -0.0028(12)
O5 0.0432(14) 0.0653(18) 0.0400(10) -0.0011(10) -0.0053(9) 0.0114(12)
N1 0.0461(16) 0.0590(19) 0.0386(11) 0.0051(12) -0.0038(11) -0.0057(14)
C1 0.0356(16) 0.046(2) 0.0372(13) 0.0009(13) -0.0030(10) 0.0013(14)
C2 0.0340(16) 0.048(2) 0.0372(13) 0.0021(12) 0.0005(11) -0.0021(14)
C3 0.0359(17) 0.042(2) 0.0348(12) 0.0001(12) -0.0004(10) -0.0005(13)
C4 0.0321(16) 0.049(2) 0.0371(12) 0.0018(12) 0.0004(10) -0.0025(14)
C5 0.069(2) 0.047(2) 0.0434(15) -0.0025(15) 0.0052(15) 0.0069(18)
C6 0.045(2) 0.049(2) 0.0492(15) 0.0000(14) 0.0026(14) 0.0095(16)
C7 0.0402(17) 0.0398(19) 0.0370(13) 0.0022(12) -0.0034(11) -0.0001(14)
C8 0.0372(17) 0.042(2) 0.0439(14) 0.0024(13) 0.0001(12) 0.0027(14)
C9 0.0393(19) 0.039(2) 0.0542(16) 0.0065(15) -0.0084(12) -0.0012(14)
C10 0.066(2) 0.036(2) 0.0424(15) 0.0044(12) -0.0057(14) -0.0063(18)
C11 0.091(3) 0.051(3) 0.0490(18) 0.0023(17) -0.018(2) -0.009(2)
C12 0.047(2) 0.070(3) 0.0452(15) 0.0064(16) -0.0061(14) -0.0072(19)

loop_
_atom_type_symbol
_atom_type_description
_atom_type_scat_dispersion_real
_atom_type_scat_dispersion_imag
_atom_type_scat_source
C C 0.0033 0.0016 'International Tables Vol C Tables 4.2.6.8 and 6.1.1.4'
H H 0.0000 0.0000 'International Tables Vol C Tables 4.2.6.8 and 6.1.1.4'
N N 0.0061 0.0033 'International Tables Vol C Tables 4.2.6.8 and 6.1.1.4'
O O 0.0106 0.0060 'International Tables Vol C Tables 4.2.6.8 and 6.1.1.4'

loop_
_geom_angle_atom_site_label_1
_geom_angle_atom_site_label_2
_geom_angle_atom_site_label_3
_geom_angle
C4 O2 H2O 112(3)
C7 O5 H5O 111(2)
C12 N1 H1N 109.5
C12 N1 H1NA 109.5
H1N N1 H1NA 109.5
C12 N1 H1NB 109.5
H1N N1 H1NB 109.5
H1NA N1 H1NB 109.5
O1 C1 C4 136.3(3)
O1 C1 C2 135.8(3)
C4 C1 C2 87.8(2)
O4 C2 C3 134.2(3)
O4 C2 C1 135.8(3)
C3 C2 C1 90.0(2)
O4 C2 C4 178.1(3)
C3 C2 C4 44.55(17)
C1 C2 C4 45.44(17)
O3 C3 C4 135.0(3)
O3 C3 C2 135.9(3)
C4 C3 C2 89.1(2)
O2 C4 C3 135.2(3)
O2 C4 C1 131.6(3)
C3 C4 C1 93.1(3)
O2 C4 C2 177.7(3)
C3 C4 C2 46.40(17)
C1 C4 C2 46.76(17)
C6 C5 C10 121.6(3)
C6 C5 H5 119(2)
C10 C5 H5 119(2)
C5 C6 C7 120.3(3)
C5 C6 H6 121(2)
C7 C6 H6 118(2)
O5 C7 C6 117.6(3)
O5 C7 C8 122.7(3)
C6 C7 C8 119.7(3)
C7 C8 C9 118.9(3)
C7 C8 H8 120(2)
C9 C8 H8 122(2)
C10 C9 C8 121.7(3)
C10 C9 H9 124(2)
C8 C9 H9 114(2)
C5 C10 C9 117.7(3)
C5 C10 C11 121.0(4)
C9 C10 C11 121.2(4)
C12 C11 C10 115.9(3)
C12 C11 H11 100(3)
C10 C11 H11 115(3)
C12 C11 H11A 99(3)
C10 C11 H11A 110(3)
H11 C11 H11A 115(4)
N1 C12 C11 113.0(4)
N1 C12 H12 107(2)
C11 C12 H12 110.3(19)
N1 C12 H12A 107(2)
C11 C12 H12A 106(2)
H12 C12 H12A 112(3)

loop_
_geom_bond_atom_site_label_1
_geom_bond_atom_site_label_2
_geom_bond_distance
O1 C1 1.242(4)
O2 C4 1.299(4)
O2 H2O 0.820(13)
O3 C3 1.256(4)
O4 C2 1.244(4)
O5 C7 1.370(3)
O5 H5O 0.99(4)
N1 C12 1.479(5)
N1 H1N 0.8900
N1 H1NA 0.8900
N1 H1NB 0.8900
C1 C4 1.446(4)
C1 C2 1.478(4)
C2 C3 1.469(4)
C2 C4 2.028(5)
C3 C4 1.423(4)
C5 C6 1.379(5)
C5 C10 1.381(6)
C5 H5 1.05(4)
C6 C7 1.384(4)
C6 H6 0.95(5)
C7 C8 1.386(5)
C8 C9 1.402(4)
C8 H8 0.87(4)
C9 C10 1.388(5)
C9 H9 0.88(4)
C10 C11 1.518(5)
C11 C12 1.496(6)
C11 H11 1.04(5)
C11 H11A 0.99(6)
C12 H12 1.09(4)
C12 H12A 1.05(4)
